data_4102480
loop_
_publ_author_name
'Wen Zhang'
'Heng-Yun Ye'
'Hong-Ling Cai'
'Jia-Zhen Ge'
'Ren-Gen Xiong'
'Songping D. Huang'

_publ_section_title
;
 Discovery of New Ferroelectrics: [H2dbco]2.[Cl3].[CuCl3(H2O)2].H2O (dbco
 = 1,4-Diaza-bicyclo[2.2.2]octane)
;
_journal_name_full 'Journal of the American Chemical Society'
_journal_page_first 7300
_journal_page_last 7302
_journal_paper_doi 10.1021/ja102573h
_journal_volume 132
_journal_year 2010
_chemical_formula_sum 'C12 H34 Cl6 Cu N4 O3'
_chemical_formula_weight 558.67
_chemical_name_systematic
; 
 ? 
;
_space_group_IT_number 33
_symmetry_space_group_name_Hall 'P 2c -2n'
_symmetry_space_group_name_H-M 'P n a 21'
_atom_sites_solution_hydrogens geom
_atom_sites_solution_primary direct
_atom_sites_solution_secondary difmap
_audit_creation_method SHELXL-97
_cell_angle_alpha 90.00
_cell_angle_beta 90.00
_cell_angle_gamma 90.00
_cell_formula_units_Z 4
_cell_length_a 15.0638(8)
_cell_length_b 20.0568(15)
_cell_length_c 7.4158(5)
_cell_measurement_temperature 93(2)
_cell_volume 2240.5(3)
_computing_structure_refinement 'SHELXL-97 (Sheldrick, 1997)'
_computing_structure_solution 'SHELXS-97 (Sheldrick, 1990)'
_diffrn_ambient_temperature 93(2)
_diffrn_measured_fraction_theta_full 0.999
_diffrn_measured_fraction_theta_max 0.999
_diffrn_radiation_monochromator graphite
_diffrn_radiation_source 'fine-focus sealed tube'
_diffrn_radiation_type MoK\a
_diffrn_radiation_wavelength 0.71073
_diffrn_reflns_av_R_equivalents 0.0473
_diffrn_reflns_av_sigmaI/netI 0.0363
_diffrn_reflns_limit_h_max 19
_diffrn_reflns_limit_h_min -19
_diffrn_reflns_limit_k_max 26
_diffrn_reflns_limit_k_min -26
_diffrn_reflns_limit_l_max 9
_diffrn_reflns_limit_l_min -9
_diffrn_reflns_number 23865
_diffrn_reflns_theta_full 27.47
_diffrn_reflns_theta_max 27.47
_diffrn_reflns_theta_min 1.69
_exptl_absorpt_coefficient_mu 1.711
_exptl_absorpt_correction_T_max 1.0000
_exptl_absorpt_correction_T_min 0.8413
_exptl_absorpt_correction_type multi-scan
_exptl_crystal_density_diffrn 1.656
_exptl_crystal_density_method 'not measured'
_exptl_crystal_F_000 1156
_exptl_crystal_size_max 0.35
_exptl_crystal_size_mid 0.25
_exptl_crystal_size_min 0.25
_refine_diff_density_max 0.373
_refine_diff_density_min -0.651
_refine_diff_density_rms 0.113
_refine_ls_abs_structure_details 'Flack H D (1983), Acta Cryst. A39, 876-881'
_refine_ls_abs_structure_Flack 0.510(13)
_refine_ls_extinction_method none
_refine_ls_goodness_of_fit_ref 1.144
_refine_ls_hydrogen_treatment constr
_refine_ls_matrix_type full
_refine_ls_number_parameters 236
_refine_ls_number_reflns 5121
_refine_ls_number_restraints 3
_refine_ls_restrained_S_all 1.144
_refine_ls_R_factor_all 0.0322
_refine_ls_R_factor_gt 0.0306
_refine_ls_shift/su_max 0.001
_refine_ls_shift/su_mean 0.000
_refine_ls_structure_factor_coef Fsqd
_refine_ls_weighting_details 'calc w=1/[\s^2^(Fo^2^)+(0.0507P)^2^+0.0000P] where P=(Fo^2^+2Fc^2^)/3'
_refine_ls_weighting_scheme calc
_refine_ls_wR_factor_gt 0.0836
_refine_ls_wR_factor_ref 0.0909
_reflns_number_gt 4972
_reflns_number_total 5121
_reflns_threshold_expression >2sigma(I)
_cod_data_source_file ja102573h_si_002.cif
_cod_data_source_block 1
_cod_original_sg_symbol_H-M 'P n a 21 '
_cod_database_code 4102480

loop_
_symmetry_equiv_pos_as_xyz
'x, y, z'
'-x, -y, z+1/2'
'x+1/2, -y+1/2, z'
'-x+1/2, y+1/2, z+1/2'

loop_
_atom_site_label
_atom_site_type_symbol
_atom_site_fract_x
_atom_site_fract_y
_atom_site_fract_z
_atom_site_U_iso_or_equiv
_atom_site_adp_type
_atom_site_occupancy
_atom_site_symmetry_multiplicity
_atom_site_calc_flag
_atom_site_refinement_flags
Cu1 Cu 0.69597(2) 0.676557(15) 0.26550(6) 0.00912(9) Uani 1 1 d .
Cl2 Cl 0.84611(4) 0.71064(3) 0.27513(12) 0.01122(14) Uani 1 1 d .
Cl3 Cl 0.99786(5) 0.55387(3) 0.29127(11) 0.01292(15) Uani 1 1 d .
Cl4 Cl 0.62724(4) 0.57301(3) 0.25003(12) 0.01432(16) Uani 1 1 d .
Cl5 Cl 0.54020(4) 0.61816(3) 0.76829(12) 0.01158(14) Uani 1 1 d .
Cl6 Cl 0.61609(4) 0.77980(3) 0.27944(12) 0.01426(15) Uani 1 1 d .
Cl7 Cl 0.75560(5) 0.78660(3) 0.75036(12) 0.01261(15) Uani 1 1 d .
OW2 O 0.69813(16) 0.66679(13) 0.5282(3) 0.0114(5) Uani 1 1 d .
HW2B H 0.6481 0.6595 0.5744 0.017 Uiso 1 1 d R
HW2A H 0.7081 0.7049 0.5696 0.017 Uiso 1 1 d R
OW1 O 0.69911(17) 0.67409(12) 0.0003(4) 0.0123(6) Uani 1 1 d .
HW1B H 0.6560 0.6539 -0.0485 0.018 Uiso 1 1 d R
HW1A H 0.7116 0.7100 -0.0508 0.018 Uiso 1 1 d R
N4 N 0.98050(18) 0.65209(15) -0.0427(4) 0.0089(6) Uani 1 1 d .
H4C H 0.9797 0.6538 0.0826 0.011 Uiso 1 1 calc R
N3 N 0.98210(18) 0.64762(15) -0.3790(4) 0.0094(6) Uani 1 1 d .
H3C H 0.9828 0.6457 -0.5043 0.011 Uiso 1 1 calc R
C8 C 0.9803(3) 0.71920(18) -0.3212(5) 0.0153(8) Uani 1 1 d .
H8A H 0.9294 0.7424 -0.3780 0.018 Uiso 1 1 calc R
H8B H 1.0356 0.7418 -0.3593 0.018 Uiso 1 1 calc R
C9 C 0.9024(2) 0.61146(19) -0.3116(5) 0.0138(8) Uani 1 1 d .
H9A H 0.9018 0.5654 -0.3597 0.017 Uiso 1 1 calc R
H9B H 0.8478 0.6343 -0.3530 0.017 Uiso 1 1 calc R
C11 C 0.9715(3) 0.72161(19) -0.1155(5) 0.0143(8) Uani 1 1 d .
H11A H 1.0184 0.7505 -0.0640 0.017 Uiso 1 1 calc R
H11B H 0.9130 0.7403 -0.0817 0.017 Uiso 1 1 calc R
C12 C 0.9048(2) 0.60982(19) -0.1063(5) 0.0141(7) Uani 1 1 d .
H12A H 0.8482 0.6271 -0.0569 0.017 Uiso 1 1 calc R
H12B H 0.9127 0.5634 -0.0638 0.017 Uiso 1 1 calc R
C7 C 1.0645(2) 0.61472(17) -0.3076(4) 0.0114(7) Uani 1 1 d .
H7A H 1.1178 0.6359 -0.3606 0.014 Uiso 1 1 calc R
H7B H 1.0648 0.5669 -0.3408 0.014 Uiso 1 1 calc R
C10 C 1.0660(2) 0.62214(19) -0.1027(5) 0.0142(7) Uani 1 1 d .
H10A H 1.0742 0.5780 -0.0456 0.017 Uiso 1 1 calc R
H10B H 1.1161 0.6511 -0.0662 0.017 Uiso 1 1 calc R
N2 N 0.62692(14) 0.48039(11) -0.2171(4) 0.0124(5) Uani 1 1 d .
H2C H 0.5993 0.5217 -0.2284 0.015 Uiso 1 1 calc R
C5 C 0.5849(2) 0.44269(18) -0.0649(4) 0.0133(7) Uani 1 1 d .
H5A H 0.5194 0.4447 -0.0747 0.016 Uiso 1 1 calc R
H5B H 0.6027 0.4623 0.0521 0.016 Uiso 1 1 calc R
N1 N 0.70071(18) 0.37047(14) -0.1859(4) 0.0173(6) Uani 1 1 d .
H1C H 0.7284 0.3293 -0.1742 0.021 Uiso 1 1 calc R
C6 C 0.6157(2) 0.4423(2) -0.3882(5) 0.0171(8) Uani 1 1 d .
H6A H 0.6298 0.4710 -0.4929 0.021 Uiso 1 1 calc R
H6B H 0.5536 0.4267 -0.4000 0.021 Uiso 1 1 calc R
C4 C 0.7236(2) 0.49071(16) -0.1796(5) 0.0175(7) Uani 1 1 d .
H4A H 0.7316 0.5249 -0.0847 0.021 Uiso 1 1 calc R
H4B H 0.7544 0.5060 -0.2901 0.021 Uiso 1 1 calc R
C3 C 0.6794(3) 0.38255(18) -0.3814(5) 0.0210(8) Uani 1 1 d .
H3A H 0.6510 0.3427 -0.4349 0.025 Uiso 1 1 calc R
H3B H 0.7343 0.3925 -0.4498 0.025 Uiso 1 1 calc R
C2 C 0.6168(2) 0.37042(17) -0.0774(5) 0.0152(7) Uani 1 1 d .
H2A H 0.6280 0.3523 0.0446 0.018 Uiso 1 1 calc R
H2B H 0.5712 0.3425 -0.1369 0.018 Uiso 1 1 calc R
C1 C 0.7617(2) 0.42402(19) -0.1171(5) 0.0218(8) Uani 1 1 d .
H1A H 0.8223 0.4177 -0.1661 0.026 Uiso 1 1 calc R
H1B H 0.7649 0.4225 0.0162 0.026 Uiso 1 1 calc R
OW3 O 0.80339(16) 0.49562(14) 0.3630(4) 0.0321(7) Uani 1 1 d D
HW3B H 0.7623 0.5221 0.3377 0.048 Uiso 1 1 d RD
HW3A H 0.8543 0.5084 0.3351 0.048 Uiso 1 1 d RD

loop_
_atom_site_aniso_label
_atom_site_aniso_U_11
_atom_site_aniso_U_22
_atom_site_aniso_U_33
_atom_site_aniso_U_23
_atom_site_aniso_U_13
_atom_site_aniso_U_12
Cu1 0.01146(17) 0.00929(16) 0.00663(17) -0.00001(17) -0.00004(18) -0.00097(11)
Cl2 0.0100(3) 0.0132(3) 0.0104(3) -0.0014(3) 0.0003(3) -0.0010(2)
Cl3 0.0185(3) 0.0107(3) 0.0096(3) -0.0001(3) 0.0004(3) -0.0005(2)
Cl4 0.0162(3) 0.0121(3) 0.0147(4) -0.0004(3) -0.0011(3) -0.0046(2)
Cl5 0.0122(3) 0.0098(3) 0.0128(3) -0.0003(4) -0.0013(3) 0.0005(2)
Cl6 0.0168(3) 0.0145(3) 0.0116(3) 0.0002(4) 0.0002(4) 0.0059(2)
Cl7 0.0131(3) 0.0131(3) 0.0117(4) -0.0008(3) -0.0002(3) -0.0005(2)
OW2 0.0119(14) 0.0129(12) 0.0093(12) -0.0010(9) 0.0008(9) -0.0032(9)
OW1 0.0157(16) 0.0122(13) 0.0090(12) 0.0007(9) -0.0024(9) -0.0030(9)
N4 0.0101(14) 0.0110(14) 0.0054(12) -0.0005(10) 0.0000(10) -0.0009(11)
N3 0.0105(14) 0.0103(14) 0.0074(12) -0.0007(11) -0.0010(10) 0.0012(11)
C8 0.023(2) 0.0109(18) 0.0119(16) -0.0003(13) 0.0026(13) 0.0034(15)
C9 0.0083(17) 0.020(2) 0.0137(16) 0.0002(13) 0.0003(12) -0.0048(14)
C11 0.025(2) 0.0072(17) 0.0108(15) -0.0003(13) -0.0023(14) 0.0031(15)
C12 0.0115(18) 0.0163(19) 0.0146(16) -0.0017(13) 0.0025(13) -0.0052(14)
C7 0.0076(16) 0.0135(16) 0.0131(16) -0.0008(13) 0.0002(12) 0.0033(12)
C10 0.0132(18) 0.0194(19) 0.0100(16) 0.0013(13) 0.0018(13) 0.0062(14)
N2 0.0126(11) 0.0075(10) 0.0170(14) 0.0005(13) -0.0004(12) 0.0024(8)
C5 0.0146(18) 0.0128(17) 0.0125(15) -0.0011(13) 0.0024(13) 0.0032(13)
N1 0.0222(15) 0.0105(12) 0.0193(16) 0.0039(11) 0.0065(12) 0.0075(10)
C6 0.0207(19) 0.0193(19) 0.0113(16) 0.0043(13) -0.0035(14) -0.0042(15)
C4 0.0116(15) 0.0188(15) 0.0223(18) -0.0039(13) 0.0002(13) -0.0063(12)
C3 0.031(2) 0.0192(17) 0.0128(17) -0.0042(14) 0.0077(15) -0.0010(15)
C2 0.0171(18) 0.0148(16) 0.0136(16) 0.0042(13) 0.0050(13) 0.0005(13)
C1 0.0099(16) 0.031(2) 0.0243(19) 0.0029(16) -0.0040(14) 0.0045(15)
OW3 0.0116(13) 0.0243(14) 0.060(2) 0.0121(14) 0.0055(12) 0.0047(10)

loop_
_atom_type_symbol
_atom_type_description
_atom_type_scat_dispersion_real
_atom_type_scat_dispersion_imag
_atom_type_scat_source
C C 0.0033 0.0016 'International Tables Vol C Tables 4.2.6.8 and 6.1.1.4'
H H 0.0000 0.0000 'International Tables Vol C Tables 4.2.6.8 and 6.1.1.4'
N N 0.0061 0.0033 'International Tables Vol C Tables 4.2.6.8 and 6.1.1.4'
O O 0.0106 0.0060 'International Tables Vol C Tables 4.2.6.8 and 6.1.1.4'
Cl Cl 0.1484 0.1585 'International Tables Vol C Tables 4.2.6.8 and 6.1.1.4'
Cu Cu 0.3201 1.2651 'International Tables Vol C Tables 4.2.6.8 and 6.1.1.4'

loop_
_geom_angle_atom_site_label_1
_geom_angle_atom_site_label_2
_geom_angle_atom_site_label_3
_geom_angle
OW2 Cu1 OW1 172.45(8)
OW2 Cu1 Cl4 88.11(8)
OW1 Cu1 Cl4 86.50(7)
OW2 Cu1 Cl2 89.03(7)
OW1 Cu1 Cl2 90.83(8)
Cl4 Cu1 Cl2 133.34(3)
OW2 Cu1 Cl6 92.97(8)
OW1 Cu1 Cl6 94.41(8)
Cl4 Cu1 Cl6 123.41(3)
Cl2 Cu1 Cl6 103.25(2)
Cu1 OW2 HW2B 114.1
Cu1 OW2 HW2A 106.1
HW2B OW2 HW2A 99.8
Cu1 OW1 HW1B 114.9
Cu1 OW1 HW1A 115.9
HW1B OW1 HW1A 113.0
C10 N4 C12 109.6(3)
C10 N4 C11 110.2(3)
C12 N4 C11 110.1(3)
C10 N4 H4C 109.0
C12 N4 H4C 109.0
C11 N4 H4C 109.0
C9 N3 C8 110.8(3)
C9 N3 C7 109.5(3)
C8 N3 C7 109.6(3)
C9 N3 H3C 108.9
C8 N3 H3C 108.9
C7 N3 H3C 108.9
N3 C8 C11 108.5(3)
N3 C8 H8A 110.0
C11 C8 H8A 110.0
N3 C8 H8B 110.0
C11 C8 H8B 110.0
H8A C8 H8B 108.4
N3 C9 C12 109.0(3)
N3 C9 H9A 109.9
C12 C9 H9A 109.9
N3 C9 H9B 109.9
C12 C9 H9B 109.9
H9A C9 H9B 108.3
N4 C11 C8 108.7(3)
N4 C11 H11A 109.9
C8 C11 H11A 109.9
N4 C11 H11B 109.9
C8 C11 H11B 109.9
H11A C11 H11B 108.3
N4 C12 C9 108.7(3)
N4 C12 H12A 109.9
C9 C12 H12A 109.9
N4 C12 H12B 109.9
C9 C12 H12B 109.9
H12A C12 H12B 108.3
N3 C7 C10 108.6(3)
N3 C7 H7A 110.0
C10 C7 H7A 110.0
N3 C7 H7B 110.0
C10 C7 H7B 110.0
H7A C7 H7B 108.3
N4 C10 C7 108.9(3)
N4 C10 H10A 109.9
C7 C10 H10A 109.9
N4 C10 H10B 109.9
C7 C10 H10B 109.9
H10A C10 H10B 108.3
C6 N2 C4 109.8(3)
C6 N2 C5 109.5(2)
C4 N2 C5 109.9(3)
C6 N2 H2C 109.2
C4 N2 H2C 109.2
C5 N2 H2C 109.2
N2 C5 C2 107.5(3)
N2 C5 H5A 110.2
C2 C5 H5A 110.2
N2 C5 H5B 110.2
C2 C5 H5B 110.2
H5A C5 H5B 108.5
C2 N1 C1 109.5(3)
C2 N1 C3 109.7(3)
C1 N1 C3 110.0(3)
C2 N1 H1C 109.2
C1 N1 H1C 109.2
C3 N1 H1C 109.2
N2 C6 C3 107.5(3)
N2 C6 H6A 110.2
C3 C6 H6A 110.2
N2 C6 H6B 110.2
C3 C6 H6B 110.2
H6A C6 H6B 108.5
N2 C4 C1 107.5(2)
N2 C4 H4A 110.2
C1 C4 H4A 110.2
N2 C4 H4B 110.2
C1 C4 H4B 110.2
H4A C4 H4B 108.5
N1 C3 C6 106.9(3)
N1 C3 H3A 110.3
C6 C3 H3A 110.3
N1 C3 H3B 110.3
C6 C3 H3B 110.3
H3A C3 H3B 108.6
N1 C2 C5 107.2(3)
N1 C2 H2A 110.3
C5 C2 H2A 110.3
N1 C2 H2B 110.3
C5 C2 H2B 110.3
H2A C2 H2B 108.5
N1 C1 C4 107.0(3)
N1 C1 H1A 110.3
C4 C1 H1A 110.3
N1 C1 H1B 110.3
C4 C1 H1B 110.3
H1A C1 H1B 108.6
HW3B OW3 HW3A 115.4

loop_
_geom_bond_atom_site_label_1
_geom_bond_atom_site_label_2
_geom_bond_distance
Cu1 OW2 1.958(3)
Cu1 OW1 1.968(3)
Cu1 Cl4 2.3234(7)
Cu1 Cl2 2.3638(7)
Cu1 Cl6 2.3972(7)
OW2 HW2B 0.8402
OW2 HW2A 0.8373
OW1 HW1B 0.8469
OW1 HW1A 0.8358
N4 C10 1.489(4)
N4 C12 1.497(5)
N4 C11 1.501(5)
N4 H4C 0.9300
N3 C9 1.490(4)
N3 C8 1.498(4)
N3 C7 1.502(4)
N3 H3C 0.9300
C8 C11 1.532(4)
C8 H8A 0.9900
C8 H8B 0.9900
C9 C12 1.524(4)
C9 H9A 0.9900
C9 H9B 0.9900
C11 H11A 0.9900
C11 H11B 0.9900
C12 H12A 0.9900
C12 H12B 0.9900
C7 C10 1.527(4)
C7 H7A 0.9900
C7 H7B 0.9900
C10 H10A 0.9900
C10 H10B 0.9900
N2 C6 1.491(4)
N2 C4 1.497(4)
N2 C5 1.498(4)
N2 H2C 0.9300
C5 C2 1.529(5)
C5 H5A 0.9900
C5 H5B 0.9900
N1 C2 1.499(4)
N1 C1 1.503(5)
N1 C3 1.505(5)
N1 H1C 0.9300
C6 C3 1.536(5)
C6 H6A 0.9900
C6 H6B 0.9900
C4 C1 1.528(5)
C4 H4A 0.9900
C4 H4B 0.9900
C3 H3A 0.9900
C3 H3B 0.9900
C2 H2A 0.9900
C2 H2B 0.9900
C1 H1A 0.9900
C1 H1B 0.9900
OW3 HW3B 0.8373
OW3 HW3A 0.8343
